data_7016139
loop_
_publ_author_name
'Dodds, Deborah L.'
'Floure, Joelle'
'Garland, Michael'
'Haddow, Mairi F.'
'Leonard, Thomas R.'
'McMullin, Claire L.'
'Orpen, A. Guy'
'Pringle, Paul G.'

_publ_section_title
;
 Diphosphanes derived from phobane and phosphatrioxa-adamantane:
 similarities, differences and anomalies.
;
_journal_issue 27
_journal_name_full 'Dalton transactions (Cambridge, England : 2003)'
_journal_page_first 7137
_journal_page_last 7146
_journal_paper_doi 10.1039/c1dt10335k
_journal_volume 40
_journal_year 2011
_chemical_formula_moiety 'C22 H26 O3 P2'
_chemical_formula_sum 'C22 H26 O3 P2'
_chemical_formula_weight 400.37
_chemical_name_systematic
;
?
;
_space_group_IT_number 29
_symmetry_cell_setting orthorhombic
_symmetry_space_group_name_Hall 'P 2c -2ac'
_symmetry_space_group_name_H-M 'P c a 21'
_atom_sites_solution_hydrogens geom
_atom_sites_solution_primary direct
_atom_sites_solution_secondary difmap
_audit_creation_method SHELXL-97
_cell_angle_alpha 90.00
_cell_angle_beta 90.00
_cell_angle_gamma 90.00
_cell_formula_units_Z 4
_cell_length_a 25.664(5)
_cell_length_b 11.194(2)
_cell_length_c 7.1808(14)
_cell_measurement_reflns_used 5999
_cell_measurement_temperature 100(2)
_cell_measurement_theta_max 26.408
_cell_measurement_theta_min 2.415
_cell_volume 2062.9(7)
_computing_cell_refinement 'Bruker SMART V5.054 (Bruker, 1998)'
_computing_data_collection 'Bruker SMART V5.054 (Bruker, 1998)'
_computing_data_reduction 'Bruker SAINT V6.0 (Bruker, 1998)'
_computing_molecular_graphics 'Bruker SHELXTL V6.1 (Bruker AXS, 2000)'
_computing_publication_material 'Bruker SHELXTL V6.1 (Bruker AXS, 2000)'
_computing_structure_refinement 'SHELXL-97 (Sheldrick, 1997)'
_computing_structure_solution 'SHELXS-97 (Sheldrick, 1990)'
_diffrn_ambient_temperature 100(2)
_diffrn_detector_area_resol_mean 8.5
_diffrn_measured_fraction_theta_full 0.999
_diffrn_measured_fraction_theta_max 0.999
_diffrn_measurement_device_type 'CCD area detector'
_diffrn_measurement_method 'omega scans'
_diffrn_radiation_monochromator graphite
_diffrn_radiation_source 'fine-focus sealed tube'
_diffrn_radiation_type MoK\a
_diffrn_radiation_wavelength 0.71073
_diffrn_reflns_av_R_equivalents 0.0392
_diffrn_reflns_av_sigmaI/netI 0.0315
_diffrn_reflns_limit_h_max 33
_diffrn_reflns_limit_h_min -33
_diffrn_reflns_limit_k_max 14
_diffrn_reflns_limit_k_min -14
_diffrn_reflns_limit_l_max 9
_diffrn_reflns_limit_l_min -9
_diffrn_reflns_number 22827
_diffrn_reflns_theta_full 27.50
_diffrn_reflns_theta_max 27.50
_diffrn_reflns_theta_min 1.82
_diffrn_standards_decay_% 0
_diffrn_standards_number 0
_exptl_absorpt_coefficient_mu 0.230
_exptl_absorpt_correction_T_max 0.970000
_exptl_absorpt_correction_T_min 0.882983
_exptl_absorpt_correction_type multi-scan
_exptl_absorpt_process_details 'SADABS V2.10 (Sheldrick, 2003)'
_exptl_crystal_colour colourless
_exptl_crystal_density_diffrn 1.289
_exptl_crystal_density_method 'not measured'
_exptl_crystal_description block
_exptl_crystal_F_000 848
_exptl_crystal_size_max 0.30
_exptl_crystal_size_mid 0.20
_exptl_crystal_size_min 0.12
_refine_diff_density_max 0.455
_refine_diff_density_min -0.200
_refine_diff_density_rms 0.055
_refine_ls_abs_structure_details 'Flack H D (1983), 2182 Friedel pairs'
_refine_ls_abs_structure_Flack -0.01(7)
_refine_ls_extinction_method none
_refine_ls_goodness_of_fit_ref 1.086
_refine_ls_hydrogen_treatment constr
_refine_ls_matrix_type full
_refine_ls_number_parameters 249
_refine_ls_number_reflns 4751
_refine_ls_number_restraints 1
_refine_ls_restrained_S_all 1.086
_refine_ls_R_factor_all 0.0357
_refine_ls_R_factor_gt 0.0339
_refine_ls_shift/su_max 0.000
_refine_ls_shift/su_mean 0.000
_refine_ls_structure_factor_coef Fsqd
_refine_ls_weighting_details 'calc w=1/[\s^2^(Fo^2^)+(0.0483P)^2^+0.2897P] where P=(Fo^2^+2Fc^2^)/3'
_refine_ls_weighting_scheme calc
_refine_ls_wR_factor_gt 0.0825
_refine_ls_wR_factor_ref 0.0834
_reflns_number_gt 4557
_reflns_number_total 4751
_reflns_threshold_expression >2sigma(I)
_cod_data_source_file c1dt10335k.txt
_cod_data_source_block 4a
_cod_original_cell_volume 2062.8(7)
_cod_database_code 7016139

loop_
_symmetry_equiv_pos_as_xyz
'x, y, z'
'-x, -y, z+1/2'
'x+1/2, -y, z'
'-x+1/2, y, z+1/2'

loop_
_atom_site_label
_atom_site_type_symbol
_atom_site_fract_x
_atom_site_fract_y
_atom_site_fract_z
_atom_site_U_iso_or_equiv
_atom_site_adp_type
_atom_site_occupancy
_atom_site_symmetry_multiplicity
_atom_site_calc_flag
_atom_site_refinement_flags
_atom_site_disorder_assembly
_atom_site_disorder_group
P1 P 0.121276(16) 0.16116(4) 1.01752(6) 0.01325(10) Uani 1 1 d . . .
P2 P 0.085669(16) 0.21534(4) 0.74612(7) 0.01484(10) Uani 1 1 d . . .
O1 O 0.19686(5) -0.00058(11) 1.08801(17) 0.0158(3) Uani 1 1 d . . .
O2 O 0.07705(4) -0.05674(11) 0.91730(17) 0.0141(3) Uani 1 1 d . . .
O3 O 0.14982(5) -0.17204(10) 1.00024(18) 0.0159(2) Uani 1 1 d . . .
C1 C 0.22377(7) 0.15013(16) 0.8797(3) 0.0178(4) Uani 1 1 d . . .
H1A H 0.2314 0.2040 0.9837 0.027 Uiso 1 1 calc R . .
H1B H 0.2147 0.1972 0.7693 0.027 Uiso 1 1 calc R . .
H1C H 0.2545 0.1011 0.8530 0.027 Uiso 1 1 calc R . .
C2 C 0.17844(7) 0.06992(15) 0.9311(2) 0.0135(3) Uani 1 1 d . . .
C3 C 0.16284(6) -0.01714(14) 0.7772(2) 0.0140(3) Uani 1 1 d . . .
H3A H 0.1467 0.0274 0.6729 0.017 Uiso 1 1 calc R . .
H3B H 0.1942 -0.0583 0.7292 0.017 Uiso 1 1 calc R . .
C4 C 0.12434(7) -0.10904(16) 0.8521(2) 0.0148(3) Uani 1 1 d . . .
C5 C 0.10797(7) -0.20140(15) 0.7110(3) 0.0182(4) Uani 1 1 d . . .
H5A H 0.0849 -0.2599 0.7705 0.027 Uiso 1 1 calc R . .
H5B H 0.1389 -0.2422 0.6624 0.027 Uiso 1 1 calc R . .
H5C H 0.0894 -0.1622 0.6085 0.027 Uiso 1 1 calc R . .
C6 C 0.19369(7) -0.16725(16) 1.2873(3) 0.0207(4) Uani 1 1 d . . .
H6A H 0.1718 -0.2320 1.3353 0.031 Uiso 1 1 calc R . .
H6B H 0.2050 -0.1163 1.3906 0.031 Uiso 1 1 calc R . .
H6C H 0.2243 -0.2012 1.2252 0.031 Uiso 1 1 calc R . .
C7 C 0.16292(7) -0.09373(15) 1.1496(2) 0.0152(3) Uani 1 1 d . . .
C8 C 0.11236(7) -0.04130(16) 1.2278(2) 0.0163(3) Uani 1 1 d . . .
H8A H 0.0906 -0.1062 1.2802 0.020 Uiso 1 1 calc R . .
H8B H 0.1206 0.0155 1.3294 0.020 Uiso 1 1 calc R . .
C9 C 0.08221(7) 0.02324(15) 1.0743(2) 0.0141(3) Uani 1 1 d . . .
C10 C 0.02710(7) 0.05362(16) 1.1346(3) 0.0194(4) Uani 1 1 d . . .
H10A H 0.0088 0.0930 1.0319 0.029 Uiso 1 1 calc R . .
H10B H 0.0283 0.1073 1.2423 0.029 Uiso 1 1 calc R . .
H10C H 0.0087 -0.0199 1.1687 0.029 Uiso 1 1 calc R . .
C11 C 0.02761(7) 0.29771(14) 0.8227(3) 0.0162(4) Uani 1 1 d . . .
C12 C 0.02241(7) 0.36113(15) 0.9896(3) 0.0185(4) Uani 1 1 d . . .
H12 H 0.0504 0.3623 1.0763 0.022 Uiso 1 1 calc R . .
C13 C -0.02327(7) 0.42231(15) 1.0294(3) 0.0232(4) Uani 1 1 d . . .
H13 H -0.0264 0.4650 1.1432 0.028 Uiso 1 1 calc R . .
C14 C -0.06428(7) 0.42134(16) 0.9040(3) 0.0246(4) Uani 1 1 d . . .
H14 H -0.0953 0.4643 0.9311 0.029 Uiso 1 1 calc R . .
C15 C -0.06015(7) 0.35751(15) 0.7384(3) 0.0229(4) Uani 1 1 d . . .
H15 H -0.0884 0.3561 0.6527 0.028 Uiso 1 1 calc R . .
C16 C -0.01433(7) 0.29561(15) 0.6989(3) 0.0189(4) Uani 1 1 d . . .
H16 H -0.0116 0.2514 0.5864 0.023 Uiso 1 1 calc R . .
C17 C 0.13134(7) 0.33757(15) 0.6882(3) 0.0178(4) Uani 1 1 d . . .
C18 C 0.14275(7) 0.43327(16) 0.8067(3) 0.0201(4) Uani 1 1 d . . .
H18 H 0.1258 0.4393 0.9240 0.024 Uiso 1 1 calc R . .
C19 C 0.17880(7) 0.51976(17) 0.7536(3) 0.0266(4) Uani 1 1 d . . .
H19 H 0.1862 0.5849 0.8342 0.032 Uiso 1 1 calc R . .
C20 C 0.20393(8) 0.51090(19) 0.5836(3) 0.0309(5) Uani 1 1 d . . .
H20 H 0.2287 0.5697 0.5480 0.037 Uiso 1 1 calc R . .
C21 C 0.19307(8) 0.4166(2) 0.4655(3) 0.0310(5) Uani 1 1 d . . .
H21 H 0.2106 0.4105 0.3493 0.037 Uiso 1 1 calc R . .
C22 C 0.15652(7) 0.33048(17) 0.5163(3) 0.0238(4) Uani 1 1 d . . .
H22 H 0.1487 0.2667 0.4336 0.029 Uiso 1 1 calc R . .

loop_
_atom_site_aniso_label
_atom_site_aniso_U_11
_atom_site_aniso_U_22
_atom_site_aniso_U_33
_atom_site_aniso_U_23
_atom_site_aniso_U_13
_atom_site_aniso_U_12
P1 0.0155(2) 0.01229(19) 0.01200(19) -0.00131(18) 0.00154(18) -0.00070(16)
P2 0.0164(2) 0.01405(19) 0.0141(2) -0.00022(19) 0.00047(18) 0.00276(16)
O1 0.0162(6) 0.0173(6) 0.0140(6) 0.0038(5) -0.0029(5) -0.0020(5)
O2 0.0140(6) 0.0140(6) 0.0144(6) -0.0023(5) -0.0002(5) -0.0006(4)
O3 0.0203(6) 0.0126(5) 0.0149(6) 0.0007(5) -0.0026(5) 0.0012(5)
C1 0.0149(8) 0.0199(9) 0.0186(9) 0.0024(7) -0.0004(7) -0.0008(7)
C2 0.0138(8) 0.0145(8) 0.0121(8) 0.0005(7) -0.0013(7) 0.0010(6)
C3 0.0158(8) 0.0143(7) 0.0119(8) -0.0009(6) -0.0005(6) 0.0042(6)
C4 0.0163(8) 0.0144(8) 0.0136(8) -0.0003(7) -0.0011(7) 0.0024(6)
C5 0.0234(9) 0.0151(8) 0.0161(10) -0.0033(7) -0.0039(7) 0.0012(7)
C6 0.0227(9) 0.0215(9) 0.0178(9) 0.0046(7) -0.0038(7) -0.0016(7)
C7 0.0187(8) 0.0158(8) 0.0111(8) 0.0015(7) -0.0032(7) -0.0024(7)
C8 0.0207(8) 0.0165(8) 0.0116(8) 0.0015(7) 0.0019(7) -0.0032(6)
C9 0.0156(8) 0.0125(7) 0.0141(8) 0.0006(6) 0.0029(6) -0.0025(6)
C10 0.0163(8) 0.0204(9) 0.0216(10) 0.0011(7) 0.0057(7) -0.0011(7)
C11 0.0149(8) 0.0111(8) 0.0228(9) 0.0014(7) 0.0026(7) 0.0003(6)
C12 0.0182(8) 0.0156(7) 0.0216(10) -0.0031(7) 0.0012(7) -0.0016(7)
C13 0.0230(9) 0.0135(8) 0.0331(11) -0.0060(8) 0.0096(9) -0.0026(7)
C14 0.0168(8) 0.0138(8) 0.0430(12) 0.0022(8) 0.0090(9) 0.0015(7)
C15 0.0149(8) 0.0172(8) 0.0367(11) 0.0045(9) -0.0024(9) -0.0025(6)
C16 0.0206(9) 0.0131(8) 0.0230(10) 0.0020(7) -0.0010(7) -0.0022(7)
C17 0.0156(8) 0.0167(8) 0.0210(9) 0.0062(7) 0.0010(7) 0.0050(6)
C18 0.0185(9) 0.0190(9) 0.0227(9) 0.0037(7) -0.0019(7) 0.0021(7)
C19 0.0206(9) 0.0213(9) 0.0378(11) 0.0074(10) -0.0073(9) 0.0014(7)
C20 0.0175(9) 0.0284(10) 0.0469(13) 0.0207(10) 0.0025(9) 0.0020(8)
C21 0.0213(10) 0.0353(11) 0.0365(12) 0.0167(10) 0.0115(9) 0.0105(8)
C22 0.0231(9) 0.0234(8) 0.0249(9) 0.0053(8) 0.0043(9) 0.0104(7)

loop_
_atom_type_symbol
_atom_type_description
_atom_type_scat_dispersion_real
_atom_type_scat_dispersion_imag
_atom_type_scat_source
C C 0.0033 0.0016 'International Tables Vol C Tables 4.2.6.8 and 6.1.1.4'
H H 0.0000 0.0000 'International Tables Vol C Tables 4.2.6.8 and 6.1.1.4'
O O 0.0106 0.0060 'International Tables Vol C Tables 4.2.6.8 and 6.1.1.4'
P P 0.1023 0.0942 'International Tables Vol C Tables 4.2.6.8 and 6.1.1.4'

loop_
_geom_angle_atom_site_label_1
_geom_angle_atom_site_label_2
_geom_angle_atom_site_label_3
_geom_angle
_geom_angle_site_symmetry_1
_geom_angle_site_symmetry_3
_geom_angle_publ_flag
C9 P1 C2 92.36(8) . . ?
C9 P1 P2 101.14(6) . . ?
C2 P1 P2 100.21(6) . . ?
C11 P2 C17 102.13(8) . . ?
C11 P2 P1 101.93(6) . . ?
C17 P2 P1 97.91(6) . . ?
C7 O1 C2 115.96(12) . . ?
C4 O2 C9 115.61(12) . . ?
C7 O3 C4 111.31(12) . . ?
C2 C1 H1A 109.5 . . ?
C2 C1 H1B 109.5 . . ?
H1A C1 H1B 109.5 . . ?
C2 C1 H1C 109.5 . . ?
H1A C1 H1C 109.5 . . ?
H1B C1 H1C 109.5 . . ?
O1 C2 C1 105.10(13) . . ?
O1 C2 C3 107.44(13) . . ?
C1 C2 C3 113.79(14) . . ?
O1 C2 P1 106.90(11) . . ?
C1 C2 P1 110.81(12) . . ?
C3 C2 P1 112.25(11) . . ?
C4 C3 C2 110.20(13) . . ?
C4 C3 H3A 109.6 . . ?
C2 C3 H3A 109.6 . . ?
C4 C3 H3B 109.6 . . ?
C2 C3 H3B 109.6 . . ?
H3A C3 H3B 108.1 . . ?
O2 C4 O3 110.26(13) . . ?
O2 C4 C5 105.37(14) . . ?
O3 C4 C5 106.76(14) . . ?
O2 C4 C3 112.97(14) . . ?
O3 C4 C3 107.34(13) . . ?
C5 C4 C3 113.98(14) . . ?
C4 C5 H5A 109.5 . . ?
C4 C5 H5B 109.5 . . ?
H5A C5 H5B 109.5 . . ?
C4 C5 H5C 109.5 . . ?
H5A C5 H5C 109.5 . . ?
H5B C5 H5C 109.5 . . ?
C7 C6 H6A 109.5 . . ?
C7 C6 H6B 109.5 . . ?
H6A C6 H6B 109.5 . . ?
C7 C6 H6C 109.5 . . ?
H6A C6 H6C 109.5 . . ?
H6B C6 H6C 109.5 . . ?
O3 C7 O1 111.06(13) . . ?
O3 C7 C6 106.31(14) . . ?
O1 C7 C6 106.37(14) . . ?
O3 C7 C8 108.17(14) . . ?
O1 C7 C8 110.52(14) . . ?
C6 C7 C8 114.35(14) . . ?
C9 C8 C7 110.22(14) . . ?
C9 C8 H8A 109.6 . . ?
C7 C8 H8A 109.6 . . ?
C9 C8 H8B 109.6 . . ?
C7 C8 H8B 109.6 . . ?
H8A C8 H8B 108.1 . . ?
O2 C9 C10 106.03(14) . . ?
O2 C9 C8 108.43(13) . . ?
C10 C9 C8 111.82(15) . . ?
O2 C9 P1 112.78(11) . . ?
C10 C9 P1 111.95(12) . . ?
C8 C9 P1 105.89(12) . . ?
C9 C10 H10A 109.5 . . ?
C9 C10 H10B 109.5 . . ?
H10A C10 H10B 109.5 . . ?
C9 C10 H10C 109.5 . . ?
H10A C10 H10C 109.5 . . ?
H10B C10 H10C 109.5 . . ?
C16 C11 C12 118.70(16) . . ?
C16 C11 P2 115.25(14) . . ?
C12 C11 P2 126.05(14) . . ?
C13 C12 C11 120.50(18) . . ?
C13 C12 H12 119.7 . . ?
C11 C12 H12 119.7 . . ?
C14 C13 C12 120.26(19) . . ?
C14 C13 H13 119.9 . . ?
C12 C13 H13 119.9 . . ?
C13 C14 C15 120.13(17) . . ?
C13 C14 H14 119.9 . . ?
C15 C14 H14 119.9 . . ?
C14 C15 C16 119.54(18) . . ?
C14 C15 H15 120.2 . . ?
C16 C15 H15 120.2 . . ?
C15 C16 C11 120.85(18) . . ?
C15 C16 H16 119.6 . . ?
C11 C16 H16 119.6 . . ?
C22 C17 C18 119.00(17) . . ?
C22 C17 P2 116.77(15) . . ?
C18 C17 P2 124.22(15) . . ?
C19 C18 C17 120.31(19) . . ?
C19 C18 H18 119.8 . . ?
C17 C18 H18 119.8 . . ?
C20 C19 C18 120.1(2) . . ?
C20 C19 H19 120.0 . . ?
C18 C19 H19 120.0 . . ?
C21 C20 C19 120.11(19) . . ?
C21 C20 H20 119.9 . . ?
C19 C20 H20 119.9 . . ?
C20 C21 C22 120.2(2) . . ?
C20 C21 H21 119.9 . . ?
C22 C21 H21 119.9 . . ?
C21 C22 C17 120.2(2) . . ?
C21 C22 H22 119.9 . . ?
C17 C22 H22 119.9 . . ?

loop_
_geom_bond_atom_site_label_1
_geom_bond_atom_site_label_2
_geom_bond_distance
_geom_bond_site_symmetry_2
_geom_bond_publ_flag
P1 C9 1.8854(17) . ?
P1 C2 1.8922(17) . ?
P1 P2 2.2363(7) . ?
P2 C11 1.8365(18) . ?
P2 C17 1.8490(19) . ?
O1 C7 1.429(2) . ?
O1 C2 1.455(2) . ?
O2 C4 1.426(2) . ?
O2 C9 1.446(2) . ?
O3 C7 1.426(2) . ?
O3 C4 1.434(2) . ?
C1 C2 1.515(2) . ?
C1 H1A 0.9800 . ?
C1 H1B 0.9800 . ?
C1 H1C 0.9800 . ?
C2 C3 1.527(2) . ?
C3 C4 1.524(2) . ?
C3 H3A 0.9900 . ?
C3 H3B 0.9900 . ?
C4 C5 1.507(2) . ?
C5 H5A 0.9800 . ?
C5 H5B 0.9800 . ?
C5 H5C 0.9800 . ?
C6 C7 1.509(2) . ?
C6 H6A 0.9800 . ?
C6 H6B 0.9800 . ?
C6 H6C 0.9800 . ?
C7 C8 1.531(2) . ?
C8 C9 1.529(2) . ?
C8 H8A 0.9900 . ?
C8 H8B 0.9900 . ?
C9 C10 1.518(2) . ?
C10 H10A 0.9800 . ?
C10 H10B 0.9800 . ?
C10 H10C 0.9800 . ?
C11 C16 1.396(3) . ?
C11 C12 1.399(3) . ?
C12 C13 1.388(3) . ?
C12 H12 0.9500 . ?
C13 C14 1.385(3) . ?
C13 H13 0.9500 . ?
C14 C15 1.391(3) . ?
C14 H14 0.9500 . ?
C15 C16 1.394(3) . ?
C15 H15 0.9500 . ?
C16 H16 0.9500 . ?
C17 C22 1.396(3) . ?
C17 C18 1.399(3) . ?
C18 C19 1.392(3) . ?
C18 H18 0.9500 . ?
C19 C20 1.385(3) . ?
C19 H19 0.9500 . ?
C20 C21 1.382(3) . ?
C20 H20 0.9500 . ?
C21 C22 1.394(3) . ?
C21 H21 0.9500 . ?
C22 H22 0.9500 . ?

loop_
_geom_torsion_atom_site_label_1
_geom_torsion_atom_site_label_2
_geom_torsion_atom_site_label_3
_geom_torsion_atom_site_label_4
_geom_torsion
_geom_torsion_site_symmetry_1
_geom_torsion_site_symmetry_2
_geom_torsion_site_symmetry_3
_geom_torsion_site_symmetry_4
_geom_torsion_publ_flag
C9 P1 P2 C11 82.52(8) . . . . ?
C2 P1 P2 C11 177.00(8) . . . . ?
C9 P1 P2 C17 -173.23(8) . . . . ?
C2 P1 P2 C17 -78.75(8) . . . . ?
C7 O1 C2 C1 -173.13(14) . . . . ?
C7 O1 C2 C3 -51.62(17) . . . . ?
C7 O1 C2 P1 69.06(14) . . . . ?
C9 P1 C2 O1 -61.86(11) . . . . ?
P2 P1 C2 O1 -163.62(9) . . . . ?
C9 P1 C2 C1 -175.86(13) . . . . ?
P2 P1 C2 C1 82.38(12) . . . . ?
C9 P1 C2 C3 55.70(12) . . . . ?
P2 P1 C2 C3 -46.07(12) . . . . ?
O1 C2 C3 C4 53.52(17) . . . . ?
C1 C2 C3 C4 169.43(14) . . . . ?
P1 C2 C3 C4 -63.71(15) . . . . ?
C9 O2 C4 O3 56.63(18) . . . . ?
C9 O2 C4 C5 171.47(13) . . . . ?
C9 O2 C4 C3 -63.47(17) . . . . ?
C7 O3 C4 O2 -60.93(17) . . . . ?
C7 O3 C4 C5 -174.90(13) . . . . ?
C7 O3 C4 C3 62.50(17) . . . . ?
C2 C3 C4 O2 61.58(17) . . . . ?
C2 C3 C4 O3 -60.17(16) . . . . ?
C2 C3 C4 C5 -178.18(14) . . . . ?
C4 O3 C7 O1 -59.50(17) . . . . ?
C4 O3 C7 C6 -174.81(13) . . . . ?
C4 O3 C7 C8 61.95(17) . . . . ?
C2 O1 C7 O3 54.83(18) . . . . ?
C2 O1 C7 C6 170.10(14) . . . . ?
C2 O1 C7 C8 -65.24(17) . . . . ?
O3 C7 C8 C9 -57.47(17) . . . . ?
O1 C7 C8 C9 64.31(17) . . . . ?
C6 C7 C8 C9 -175.70(14) . . . . ?
C4 O2 C9 C10 -172.40(14) . . . . ?
C4 O2 C9 C8 -52.18(18) . . . . ?
C4 O2 C9 P1 64.75(16) . . . . ?
C7 C8 C9 O2 51.42(17) . . . . ?
C7 C8 C9 C10 167.96(14) . . . . ?
C7 C8 C9 P1 -69.86(15) . . . . ?
C2 P1 C9 O2 -54.49(12) . . . . ?
P2 P1 C9 O2 46.40(12) . . . . ?
C2 P1 C9 C10 -173.97(13) . . . . ?
P2 P1 C9 C10 -73.08(13) . . . . ?
C2 P1 C9 C8 63.93(12) . . . . ?
P2 P1 C9 C8 164.83(10) . . . . ?
C17 P2 C11 C16 107.67(14) . . . . ?
P1 P2 C11 C16 -151.42(12) . . . . ?
C17 P2 C11 C12 -71.86(17) . . . . ?
P1 P2 C11 C12 29.05(16) . . . . ?
C16 C11 C12 C13 -1.1(3) . . . . ?
P2 C11 C12 C13 178.45(14) . . . . ?
C11 C12 C13 C14 -0.1(3) . . . . ?
C12 C13 C14 C15 0.9(3) . . . . ?
C13 C14 C15 C16 -0.6(3) . . . . ?
C14 C15 C16 C11 -0.6(3) . . . . ?
C12 C11 C16 C15 1.4(3) . . . . ?
P2 C11 C16 C15 -178.18(14) . . . . ?
C11 P2 C17 C22 -131.15(14) . . . . ?
P1 P2 C17 C22 124.77(13) . . . . ?
C11 P2 C17 C18 50.43(17) . . . . ?
P1 P2 C17 C18 -53.65(15) . . . . ?
C22 C17 C18 C19 -0.2(3) . . . . ?
P2 C17 C18 C19 178.22(14) . . . . ?
C17 C18 C19 C20 -0.6(3) . . . . ?
C18 C19 C20 C21 0.4(3) . . . . ?
C19 C20 C21 C22 0.5(3) . . . . ?
C20 C21 C22 C17 -1.2(3) . . . . ?
C18 C17 C22 C21 1.0(3) . . . . ?
P2 C17 C22 C21 -177.47(14) . . . . ?
